data_7132954
loop_
_publ_author_name
'Ishikawa, Shuhei'
'Sakamaki, Daisuke'
'Gon, Masayuki'
'Tanaka, Kazuo'
'Fujiwara, Hideki'

_publ_section_title
;
 Solvent-free synthesis and chiroptical properties of a C-N axially chiral
 cruciform dimer of benzo[<i>b</i>]phenoxazine.
;
_journal_issue 37
_journal_name_full 'Chemical communications (Cambridge, England)'
_journal_page_first 4946
_journal_page_last 4949
_journal_paper_doi 10.1039/d4cc00977k
_journal_volume 60
_journal_year 2024
_chemical_formula_moiety 'C40 H36 N2 O2'
_chemical_formula_sum 'C40 H36 N2 O2'
_chemical_formula_weight 576.74
_space_group_crystal_system triclinic
_space_group_IT_number 2
_space_group_name_Hall '-P 1'
_space_group_name_H-M_alt 'P -1'
_atom_sites_solution_hydrogens geom
_atom_sites_solution_primary direct
_atom_sites_solution_secondary difmap
_audit_update_record
;
2024-02-12 deposited with the CCDC.	2024-04-09 downloaded from the CCDC.
;
_cell_angle_alpha 87.125(5)
_cell_angle_beta 64.484(6)
_cell_angle_gamma 67.794(6)
_cell_formula_units_Z 2
_cell_length_a 12.0197(7)
_cell_length_b 12.0255(7)
_cell_length_c 13.0084(8)
_cell_measurement_reflns_used 9882
_cell_measurement_temperature 100
_cell_measurement_theta_max 77.08
_cell_measurement_theta_min 3.93
_cell_volume 1556.7(2)
_computing_cell_refinement CrystalClear
_computing_data_collection 'CrystalClear (Rigaku, ????)'
_computing_data_reduction CrystalClear
_computing_molecular_graphics 'CrystalStructure 4.3'
_computing_publication_material 'CrystalStructure 4.3 (Rigaku, 2018)'
_computing_structure_refinement 'SHELXL Version 2017/1 (Sheldrick, 2008)'
_computing_structure_solution 'SHELXT Version 2014/5 (Sheldrick, 2014)'
_diffrn_ambient_temperature 100
_diffrn_detector_area_resol_mean 10.000
_diffrn_measured_fraction_theta_full 0.996
_diffrn_measured_fraction_theta_max 0.956
_diffrn_measurement_device_type 'Rigaku XtaLAB Synergy'
_diffrn_measurement_method \w
_diffrn_radiation_type 'Cu K\a'
_diffrn_radiation_wavelength 1.54187
_diffrn_reflns_av_R_equivalents 0.0352
_diffrn_reflns_av_unetI/netI 0.0363
_diffrn_reflns_Laue_measured_fraction_full 0.996
_diffrn_reflns_Laue_measured_fraction_max 0.956
_diffrn_reflns_limit_h_max 12
_diffrn_reflns_limit_h_min -14
_diffrn_reflns_limit_k_max 15
_diffrn_reflns_limit_k_min -15
_diffrn_reflns_limit_l_max 16
_diffrn_reflns_limit_l_min -16
_diffrn_reflns_number 18901
_diffrn_reflns_point_group_measured_fraction_full 0.996
_diffrn_reflns_point_group_measured_fraction_max 0.956
_diffrn_reflns_theta_full 67.687
_diffrn_reflns_theta_max 77.097
_diffrn_reflns_theta_min 3.800
_diffrn_standards_number 0
_exptl_absorpt_coefficient_mu 0.588
_exptl_absorpt_correction_T_max 0.988
_exptl_absorpt_correction_T_min 0.703
_exptl_absorpt_correction_type multi-scan
_exptl_absorpt_process_details 'REQAB (Rigaku, 1998)'
_exptl_crystal_colour colourless
_exptl_crystal_density_diffrn 1.230
_exptl_crystal_density_method 'not measured'
_exptl_crystal_description block
_exptl_crystal_F_000 612.00
_exptl_crystal_size_max 0.100
_exptl_crystal_size_mid 0.020
_exptl_crystal_size_min 0.020
_refine_diff_density_max 0.23
_refine_diff_density_min -0.35
_refine_ls_extinction_method none
_refine_ls_goodness_of_fit_ref 1.042
_refine_ls_hydrogen_treatment constr
_refine_ls_number_parameters 397
_refine_ls_number_reflns 6303
_refine_ls_number_restraints 0
_refine_ls_R_factor_all 0.0533
_refine_ls_R_factor_gt 0.0471
_refine_ls_shift/su_max 0.000
_refine_ls_structure_factor_coef Fsqd
_refine_ls_weighting_details 'w = 1/[\s^2^(Fo^2^)+(0.0828P)^2^+0.3023P] where P=(Fo^2^+2Fc^2^)/3'
_refine_ls_weighting_scheme calc
_refine_ls_wR_factor_gt 0.1306
_refine_ls_wR_factor_ref 0.1362
_reflns_Friedel_coverage 0.000
_reflns_number_gt 5517
_reflns_number_total 6303
_reflns_threshold_expression F^2^>2.0\s(F^2^)
_cod_data_source_file d4cc00977k2.cif
_cod_data_source_block xcalibur
_cod_depositor_comments 'Adding full bibliography for 7132954--7132956.cif.'
_cod_database_code 7132954

loop_
_space_group_symop_id
_space_group_symop_operation_xyz
1 +X,+Y,+Z
2 -X,-Y,-Z

loop_
_atom_site_label
_atom_site_type_symbol
_atom_site_fract_x
_atom_site_fract_y
_atom_site_fract_z
_atom_site_U_iso_or_equiv
_atom_site_adp_type
_atom_site_occupancy
_atom_site_site_symmetry_order
_atom_site_calc_flag
_atom_site_refinement_flags_posn
_atom_site_refinement_flags_adp
_atom_site_refinement_flags_occupancy
_atom_site_disorder_assembly
_atom_site_disorder_group
O1 O 0.39888(9) 0.03336(7) 0.41867(8) 0.0248(2) Uani 1 1 d . . . . .
O2 O 0.42027(8) 0.58015(7) 0.63762(8) 0.0240(2) Uani 1 1 d . . . . .
N1 N 0.45391(11) 0.23834(9) 0.42348(9) 0.0243(2) Uani 1 1 d . . . . .
H1 H 0.480041 0.297164 0.425044 0.029 Uiso 1 1 calc R U . . .
N2 N 0.35446(10) 0.38135(9) 0.62886(9) 0.0207(2) Uani 1 1 d . . . . .
C1 C 0.49501(12) 0.17465(10) 0.31820(11) 0.0213(2) Uani 1 1 d . . . . .
C2 C 0.56083(12) 0.21167(11) 0.21436(11) 0.0237(3) Uani 1 1 d . . . . .
H2 H 0.577929 0.282503 0.215045 0.028 Uiso 1 1 calc R U . . .
C3 C 0.60232(12) 0.14731(11) 0.10929(11) 0.0251(3) Uani 1 1 d . . . . .
C4 C 0.57791(12) 0.04161(11) 0.11147(11) 0.0257(3) Uani 1 1 d . . . . .
H4 H 0.607722 -0.005356 0.041059 0.031 Uiso 1 1 calc R U . . .
C5 C 0.51121(12) 0.00461(11) 0.21434(11) 0.0243(3) Uani 1 1 d . . . . .
H5 H 0.495067 -0.066842 0.214198 0.029 Uiso 1 1 calc R U . . .
C6 C 0.46820(12) 0.07190(11) 0.31719(11) 0.0216(2) Uani 1 1 d . . . . .
C7 C 0.34545(12) 0.10574(10) 0.52165(11) 0.0208(2) Uani 1 1 d . . . . .
C8 C 0.26862(12) 0.07280(10) 0.61919(11) 0.0225(3) Uani 1 1 d . . . . .
H8 H 0.251348 0.002759 0.614904 0.027 Uiso 1 1 calc R U . . .
C9 C 0.21338(12) 0.14199(11) 0.72818(11) 0.0229(3) Uani 1 1 d . . . . .
C10 C 0.13226(13) 0.11027(12) 0.83065(12) 0.0274(3) Uani 1 1 d . . . . .
H10 H 0.114219 0.040399 0.827703 0.033 Uiso 1 1 calc R U . . .
C11 C 0.07892(14) 0.17850(13) 0.93451(12) 0.0309(3) Uani 1 1 d . . . . .
H11 H 0.022715 0.156838 1.002561 0.037 Uiso 1 1 calc R U . . .
C12 C 0.10731(14) 0.28071(13) 0.94051(12) 0.0299(3) Uani 1 1 d . . . . .
H12 H 0.070633 0.327458 1.012769 0.036 Uiso 1 1 calc R U . . .
C13 C 0.18773(13) 0.31321(12) 0.84249(11) 0.0263(3) Uani 1 1 d . . . . .
H13 H 0.207523 0.381478 0.847752 0.032 Uiso 1 1 calc R U . . .
C14 C 0.24134(12) 0.24625(11) 0.73394(11) 0.0222(3) Uani 1 1 d . . . . .
C15 C 0.32094(12) 0.27882(10) 0.62915(11) 0.0207(2) Uani 1 1 d . . . . .
C16 C 0.37335(12) 0.21075(10) 0.52469(11) 0.0207(2) Uani 1 1 d . . . . .
C17 C 0.25476(12) 0.50003(10) 0.65830(10) 0.0205(2) Uani 1 1 d . . . . .
C18 C 0.12289(12) 0.52510(11) 0.68198(10) 0.0223(2) Uani 1 1 d . . . . .
H18 H 0.099143 0.459954 0.674909 0.027 Uiso 1 1 calc R U . . .
C19 C 0.02356(13) 0.64313(11) 0.71597(11) 0.0240(3) Uani 1 1 d . . . . .
C20 C 0.06199(13) 0.73763(11) 0.72204(12) 0.0273(3) Uani 1 1 d . . . . .
H20 H -0.003135 0.818651 0.744463 0.033 Uiso 1 1 calc R U . . .
C21 C 0.19446(13) 0.71470(11) 0.69569(12) 0.0265(3) Uani 1 1 d . . . . .
H21 H 0.219569 0.779989 0.698873 0.032 Uiso 1 1 calc R U . . .
C22 C 0.28920(12) 0.59736(11) 0.66497(10) 0.0212(2) Uani 1 1 d . . . . .
C23 C 0.50795(12) 0.46422(10) 0.63554(10) 0.0207(2) Uani 1 1 d . . . . .
C24 C 0.62451(12) 0.45194(11) 0.63660(11) 0.0235(3) Uani 1 1 d . . . . .
H24 H 0.641039 0.521997 0.642737 0.028 Uiso 1 1 calc R U . . .
C25 C 0.72159(12) 0.33566(11) 0.62866(11) 0.0239(3) Uani 1 1 d . . . . .
C26 C 0.84293(14) 0.31937(12) 0.63170(12) 0.0299(3) Uani 1 1 d . . . . .
H26 H 0.861942 0.388009 0.637418 0.036 Uiso 1 1 calc R U . . .
C27 C 0.93332(13) 0.20579(13) 0.62649(12) 0.0310(3) Uani 1 1 d . . . . .
H27 H 1.013905 0.196136 0.629690 0.037 Uiso 1 1 calc R U . . .
C28 C 0.90705(13) 0.10325(12) 0.61641(12) 0.0292(3) Uani 1 1 d . . . . .
H28 H 0.970241 0.024673 0.612699 0.035 Uiso 1 1 calc R U . . .
C29 C 0.79102(13) 0.11587(11) 0.61191(11) 0.0260(3) Uani 1 1 d . . . . .
H29 H 0.774912 0.045916 0.604373 0.031 Uiso 1 1 calc R U . . .
C30 C 0.69503(12) 0.23228(11) 0.61838(10) 0.0223(2) Uani 1 1 d . . . . .
C31 C 0.57143(12) 0.24870(11) 0.61871(10) 0.0220(2) Uani 1 1 d . . . . .
H31 H 0.553342 0.179683 0.612221 0.026 Uiso 1 1 calc R U . . .
C32 C 0.47785(12) 0.36197(11) 0.62818(10) 0.0203(2) Uani 1 1 d . . . . .
C33 C 0.67094(14) 0.18929(13) -0.00518(11) 0.0305(3) Uani 1 1 d . . . . .
C34 C 0.81048(15) 0.08976(14) -0.07593(13) 0.0366(3) Uani 1 1 d . . . . .
H34A H 0.855278 0.115934 -0.149586 0.044 Uiso 1 1 calc R U . . .
H34B H 0.864043 0.074671 -0.033476 0.044 Uiso 1 1 calc R U . . .
H34C H 0.801218 0.015121 -0.089910 0.044 Uiso 1 1 calc R U . . .
C35 C 0.68890(18) 0.30599(14) 0.01044(13) 0.0411(4) Uani 1 1 d . . . . .
H35A H 0.733166 0.329214 -0.065074 0.049 Uiso 1 1 calc R U . . .
H35B H 0.600853 0.371071 0.055214 0.049 Uiso 1 1 calc R U . . .
H35C H 0.744176 0.292259 0.051143 0.049 Uiso 1 1 calc R U . . .
C36 C 0.58640(17) 0.21266(16) -0.07079(13) 0.0422(4) Uani 1 1 d . . . . .
H36A H 0.630228 0.239607 -0.144269 0.051 Uiso 1 1 calc R U . . .
H36B H 0.577831 0.137734 -0.085081 0.051 Uiso 1 1 calc R U . . .
H36C H 0.497068 0.275574 -0.024981 0.051 Uiso 1 1 calc R U . . .
C37 C -0.12118(12) 0.66422(11) 0.74340(11) 0.0265(3) Uani 1 1 d . . . . .
C38 C -0.22000(14) 0.79184(13) 0.80542(14) 0.0347(3) Uani 1 1 d . . . . .
H38A H -0.193865 0.851769 0.757808 0.042 Uiso 1 1 calc R U . . .
H38B H -0.310570 0.802910 0.819091 0.042 Uiso 1 1 calc R U . . .
H38C H -0.218919 0.802640 0.879106 0.042 Uiso 1 1 calc R U . . .
C39 C -0.12821(14) 0.64766(14) 0.63033(13) 0.0339(3) Uani 1 1 d . . . . .
H39A H -0.065272 0.566122 0.589641 0.041 Uiso 1 1 calc R U . . .
H39B H -0.219563 0.658237 0.647082 0.041 Uiso 1 1 calc R U . . .
H39C H -0.104291 0.708074 0.582134 0.041 Uiso 1 1 calc R U . . .
C40 C -0.16589(13) 0.57368(13) 0.82085(12) 0.0311(3) Uani 1 1 d . . . . .
H40A H -0.104170 0.490819 0.783175 0.037 Uiso 1 1 calc R U . . .
H40B H -0.165199 0.586061 0.894431 0.037 Uiso 1 1 calc R U . . .
H40C H -0.256850 0.586331 0.834416 0.037 Uiso 1 1 calc R U . . .

loop_
_atom_site_aniso_label
_atom_site_aniso_U_11
_atom_site_aniso_U_22
_atom_site_aniso_U_33
_atom_site_aniso_U_23
_atom_site_aniso_U_13
_atom_site_aniso_U_12
O1 0.0320(5) 0.0196(4) 0.0255(5) 0.0000(3) -0.0108(4) -0.0151(4)
O2 0.0238(4) 0.0172(4) 0.0350(5) 0.0031(3) -0.0140(4) -0.0110(3)
N1 0.0334(6) 0.0214(5) 0.0236(5) 0.0011(4) -0.0106(4) -0.0185(4)
N2 0.0228(5) 0.0167(5) 0.0256(5) 0.0004(4) -0.0109(4) -0.0105(4)
C1 0.0221(6) 0.0186(5) 0.0249(6) -0.0013(4) -0.0112(5) -0.0084(5)
C2 0.0253(6) 0.0215(6) 0.0268(6) 0.0004(5) -0.0113(5) -0.0117(5)
C3 0.0240(6) 0.0253(6) 0.0258(6) -0.0007(5) -0.0100(5) -0.0105(5)
C4 0.0243(6) 0.0252(6) 0.0267(6) -0.0054(5) -0.0103(5) -0.0089(5)
C5 0.0248(6) 0.0200(6) 0.0309(7) -0.0021(5) -0.0134(5) -0.0099(5)
C6 0.0222(6) 0.0194(5) 0.0254(6) 0.0009(5) -0.0110(5) -0.0096(5)
C7 0.0229(6) 0.0165(5) 0.0259(6) -0.0005(4) -0.0127(5) -0.0082(5)
C8 0.0241(6) 0.0183(5) 0.0316(7) 0.0039(5) -0.0147(5) -0.0122(5)
C9 0.0217(6) 0.0225(6) 0.0292(6) 0.0047(5) -0.0136(5) -0.0110(5)
C10 0.0287(6) 0.0277(6) 0.0326(7) 0.0071(5) -0.0145(6) -0.0173(5)
C11 0.0316(7) 0.0376(7) 0.0272(7) 0.0084(5) -0.0110(6) -0.0203(6)
C12 0.0329(7) 0.0332(7) 0.0259(6) 0.0016(5) -0.0124(5) -0.0160(6)
C13 0.0294(6) 0.0269(6) 0.0272(6) 0.0024(5) -0.0137(5) -0.0144(5)
C14 0.0220(6) 0.0210(6) 0.0282(6) 0.0036(5) -0.0137(5) -0.0101(5)
C15 0.0218(6) 0.0175(5) 0.0271(6) 0.0017(4) -0.0126(5) -0.0101(5)
C16 0.0217(6) 0.0178(5) 0.0260(6) 0.0025(4) -0.0117(5) -0.0099(5)
C17 0.0251(6) 0.0182(5) 0.0193(5) 0.0007(4) -0.0093(5) -0.0101(5)
C18 0.0244(6) 0.0205(6) 0.0246(6) 0.0007(4) -0.0108(5) -0.0114(5)
C19 0.0264(6) 0.0230(6) 0.0236(6) 0.0010(5) -0.0108(5) -0.0109(5)
C20 0.0273(6) 0.0189(6) 0.0341(7) -0.0009(5) -0.0137(5) -0.0070(5)
C21 0.0310(7) 0.0186(6) 0.0334(7) 0.0016(5) -0.0147(5) -0.0127(5)
C22 0.0230(6) 0.0198(6) 0.0233(6) 0.0012(4) -0.0104(5) -0.0105(5)
C23 0.0238(6) 0.0176(5) 0.0206(6) 0.0005(4) -0.0088(5) -0.0093(5)
C24 0.0274(6) 0.0222(6) 0.0259(6) 0.0021(5) -0.0118(5) -0.0145(5)
C25 0.0247(6) 0.0263(6) 0.0228(6) 0.0020(5) -0.0103(5) -0.0123(5)
C26 0.0302(7) 0.0317(7) 0.0350(7) 0.0034(5) -0.0170(6) -0.0166(6)
C27 0.0252(6) 0.0357(7) 0.0355(7) 0.0023(6) -0.0164(6) -0.0118(6)
C28 0.0270(6) 0.0286(6) 0.0287(7) 0.0015(5) -0.0127(5) -0.0071(5)
C29 0.0270(6) 0.0242(6) 0.0262(6) 0.0003(5) -0.0115(5) -0.0094(5)
C30 0.0250(6) 0.0228(6) 0.0192(6) 0.0012(4) -0.0088(5) -0.0107(5)
C31 0.0260(6) 0.0201(6) 0.0220(6) 0.0010(4) -0.0101(5) -0.0118(5)
C32 0.0225(6) 0.0220(6) 0.0183(5) 0.0013(4) -0.0085(4) -0.0111(5)
C33 0.0339(7) 0.0333(7) 0.0240(6) -0.0001(5) -0.0090(5) -0.0170(6)
C34 0.0342(7) 0.0408(8) 0.0307(7) -0.0012(6) -0.0059(6) -0.0198(6)
C35 0.0579(10) 0.0381(8) 0.0274(7) 0.0046(6) -0.0095(7) -0.0302(7)
C36 0.0455(9) 0.0556(10) 0.0287(7) 0.0090(7) -0.0167(7) -0.0234(8)
C37 0.0236(6) 0.0247(6) 0.0310(7) 0.0002(5) -0.0117(5) -0.0094(5)
C38 0.0256(7) 0.0286(7) 0.0450(8) -0.0025(6) -0.0136(6) -0.0073(5)
C39 0.0292(7) 0.0408(8) 0.0345(7) 0.0018(6) -0.0154(6) -0.0147(6)
C40 0.0262(6) 0.0324(7) 0.0355(7) 0.0021(6) -0.0120(6) -0.0142(6)

loop_
_atom_type_symbol
_atom_type_description
_atom_type_scat_dispersion_real
_atom_type_scat_dispersion_imag
_atom_type_scat_source
C C 0.0181 0.0091
;
International Tables for Crystallography
(Vol. C, Tables 4.2.6.8 and 6.1.1.4)
;
H H 0.0000 0.0000
;
International Tables for Crystallography
(Vol. C, Table 6.1.1.4)
;
N N 0.0311 0.0180
;
International Tables for Crystallography
(Vol. C, Tables 4.2.6.8 and 6.1.1.4)
;
O O 0.0492 0.0322
;
International Tables for Crystallography
(Vol. C, Tables 4.2.6.8 and 6.1.1.4)
;

loop_
_geom_angle_atom_site_label_1
_geom_angle_atom_site_label_2
_geom_angle_atom_site_label_3
_geom_angle
_geom_angle_site_symmetry_1
_geom_angle_site_symmetry_3
_geom_angle_publ_flag
C7 O1 C6 118.50(9) . . ?
C23 O2 C22 117.55(9) . . ?
C16 N1 C1 121.02(10) . . ?
C16 N1 H1 119.5 . . ?
C1 N1 H1 119.5 . . ?
C32 N2 C17 119.06(9) . . ?
C32 N2 C15 118.44(10) . . ?
C17 N2 C15 120.52(9) . . ?
C2 C1 C6 119.21(11) . . ?
C2 C1 N1 121.79(10) . . ?
C6 C1 N1 119.00(11) . . ?
C1 C2 C3 121.56(11) . . ?
C1 C2 H2 119.2 . . ?
C3 C2 H2 119.2 . . ?
C2 C3 C4 117.69(12) . . ?
C2 C3 C33 121.97(11) . . ?
C4 C3 C33 120.34(11) . . ?
C5 C4 C3 121.22(11) . . ?
C5 C4 H4 119.4 . . ?
C3 C4 H4 119.4 . . ?
C6 C5 C4 119.82(11) . . ?
C6 C5 H5 120.1 . . ?
C4 C5 H5 120.1 . . ?
C5 C6 O1 118.13(10) . . ?
C5 C6 C1 120.44(11) . . ?
O1 C6 C1 121.43(11) . . ?
C8 C7 O1 118.15(10) . . ?
C8 C7 C16 121.19(11) . . ?
O1 C7 C16 120.65(11) . . ?
C7 C8 C9 120.80(10) . . ?
C7 C8 H8 119.6 . . ?
C9 C8 H8 119.6 . . ?
C10 C9 C8 121.88(11) . . ?
C10 C9 C14 118.92(12) . . ?
C8 C9 C14 119.20(11) . . ?
C11 C10 C9 121.09(12) . . ?
C11 C10 H10 119.5 . . ?
C9 C10 H10 119.5 . . ?
C10 C11 C12 120.07(12) . . ?
C10 C11 H11 120.0 . . ?
C12 C11 H11 120.0 . . ?
C13 C12 C11 120.38(12) . . ?
C13 C12 H12 119.8 . . ?
C11 C12 H12 119.8 . . ?
C12 C13 C14 120.73(11) . . ?
C12 C13 H13 119.6 . . ?
C14 C13 H13 119.6 . . ?
C13 C14 C15 123.01(11) . . ?
C13 C14 C9 118.78(11) . . ?
C15 C14 C9 118.21(11) . . ?
C16 C15 C14 121.67(10) . . ?
C16 C15 N2 117.18(11) . . ?
C14 C15 N2 121.11(10) . . ?
N1 C16 C15 122.46(10) . . ?
N1 C16 C7 118.61(11) . . ?
C15 C16 C7 118.91(11) . . ?
C18 C17 C22 118.15(11) . . ?
C18 C17 N2 122.94(10) . . ?
C22 C17 N2 118.91(10) . . ?
C17 C18 C19 122.29(11) . . ?
C17 C18 H18 118.9 . . ?
C19 C18 H18 118.9 . . ?
C20 C19 C18 117.72(11) . . ?
C20 C19 C37 122.66(11) . . ?
C18 C19 C37 119.62(10) . . ?
C21 C20 C19 120.85(11) . . ?
C21 C20 H20 119.6 . . ?
C19 C20 H20 119.6 . . ?
C22 C21 C20 120.03(11) . . ?
C22 C21 H21 120.0 . . ?
C20 C21 H21 120.0 . . ?
C21 C22 O2 117.47(10) . . ?
C21 C22 C17 120.93(11) . . ?
O2 C22 C17 121.57(10) . . ?
C24 C23 O2 117.64(10) . . ?
C24 C23 C32 121.72(11) . . ?
O2 C23 C32 120.59(10) . . ?
C23 C24 C25 120.59(11) . . ?
C23 C24 H24 119.7 . . ?
C25 C24 H24 119.7 . . ?
C26 C25 C24 122.22(11) . . ?
C26 C25 C30 119.17(12) . . ?
C24 C25 C30 118.60(11) . . ?
C27 C26 C25 120.75(12) . . ?
C27 C26 H26 119.6 . . ?
C25 C26 H26 119.6 . . ?
C26 C27 C28 120.12(12) . . ?
C26 C27 H27 119.9 . . ?
C28 C27 H27 119.9 . . ?
C29 C28 C27 120.56(12) . . ?
C29 C28 H28 119.7 . . ?
C27 C28 H28 119.7 . . ?
C28 C29 C30 120.57(12) . . ?
C28 C29 H29 119.7 . . ?
C30 C29 H29 119.7 . . ?
C29 C30 C25 118.82(11) . . ?
C29 C30 C31 121.93(11) . . ?
C25 C30 C31 119.22(11) . . ?
C32 C31 C30 121.36(11) . . ?
C32 C31 H31 119.3 . . ?
C30 C31 H31 119.3 . . ?
C31 C32 N2 122.76(10) . . ?
C31 C32 C23 118.48(11) . . ?
N2 C32 C23 118.75(10) . . ?
C3 C33 C36 109.32(11) . . ?
C3 C33 C35 112.50(11) . . ?
C36 C33 C35 108.35(13) . . ?
C3 C33 C34 108.90(12) . . ?
C36 C33 C34 109.70(12) . . ?
C35 C33 C34 108.02(12) . . ?
C33 C34 H34A 109.5 . . ?
C33 C34 H34B 109.5 . . ?
H34A C34 H34B 109.5 . . ?
C33 C34 H34C 109.5 . . ?
H34A C34 H34C 109.5 . . ?
H34B C34 H34C 109.5 . . ?
C33 C35 H35A 109.5 . . ?
C33 C35 H35B 109.5 . . ?
H35A C35 H35B 109.5 . . ?
C33 C35 H35C 109.5 . . ?
H35A C35 H35C 109.5 . . ?
H35B C35 H35C 109.5 . . ?
C33 C36 H36A 109.5 . . ?
C33 C36 H36B 109.5 . . ?
H36A C36 H36B 109.5 . . ?
C33 C36 H36C 109.5 . . ?
H36A C36 H36C 109.5 . . ?
H36B C36 H36C 109.5 . . ?
C38 C37 C40 107.65(11) . . ?
C38 C37 C19 111.78(10) . . ?
C40 C37 C19 110.84(10) . . ?
C38 C37 C39 108.61(11) . . ?
C40 C37 C39 109.08(11) . . ?
C19 C37 C39 108.83(10) . . ?
C37 C38 H38A 109.5 . . ?
C37 C38 H38B 109.5 . . ?
H38A C38 H38B 109.5 . . ?
C37 C38 H38C 109.5 . . ?
H38A C38 H38C 109.5 . . ?
H38B C38 H38C 109.5 . . ?
C37 C39 H39A 109.5 . . ?
C37 C39 H39B 109.5 . . ?
H39A C39 H39B 109.5 . . ?
C37 C39 H39C 109.5 . . ?
H39A C39 H39C 109.5 . . ?
H39B C39 H39C 109.5 . . ?
C37 C40 H40A 109.5 . . ?
C37 C40 H40B 109.5 . . ?
H40A C40 H40B 109.5 . . ?
C37 C40 H40C 109.5 . . ?
H40A C40 H40C 109.5 . . ?
H40B C40 H40C 109.5 . . ?

loop_
_geom_bond_atom_site_label_1
_geom_bond_atom_site_label_2
_geom_bond_distance
_geom_bond_site_symmetry_2
_geom_bond_publ_flag
O1 C7 1.3849(14) . ?
O1 C6 1.3908(15) . ?
O2 C23 1.3870(14) . ?
O2 C22 1.3891(14) . ?
N1 C16 1.3717(16) . ?
N1 C1 1.3937(16) . ?
N1 H1 0.8800 . ?
N2 C32 1.4077(15) . ?
N2 C17 1.4094(15) . ?
N2 C15 1.4340(14) . ?
C1 C2 1.3907(18) . ?
C1 C6 1.3918(16) . ?
C2 C3 1.3939(17) . ?
C2 H2 0.9500 . ?
C3 C4 1.4049(17) . ?
C3 C33 1.5276(18) . ?
C4 C5 1.3845(18) . ?
C4 H4 0.9500 . ?
C5 C6 1.3815(17) . ?
C5 H5 0.9500 . ?
C7 C8 1.3552(18) . ?
C7 C16 1.4301(15) . ?
C8 C9 1.4258(18) . ?
C8 H8 0.9500 . ?
C9 C10 1.4084(18) . ?
C9 C14 1.4283(16) . ?
C10 C11 1.3701(19) . ?
C10 H10 0.9500 . ?
C11 C12 1.4082(18) . ?
C11 H11 0.9500 . ?
C12 C13 1.3736(18) . ?
C12 H12 0.9500 . ?
C13 C14 1.4126(18) . ?
C13 H13 0.9500 . ?
C14 C15 1.4259(17) . ?
C15 C16 1.3775(17) . ?
C17 C18 1.3876(17) . ?
C17 C22 1.3986(15) . ?
C18 C19 1.4010(17) . ?
C18 H18 0.9500 . ?
C19 C20 1.3959(17) . ?
C19 C37 1.5359(17) . ?
C20 C21 1.3914(18) . ?
C20 H20 0.9500 . ?
C21 C22 1.3775(17) . ?
C21 H21 0.9500 . ?
C23 C24 1.3583(17) . ?
C23 C32 1.4247(15) . ?
C24 C25 1.4160(18) . ?
C24 H24 0.9500 . ?
C25 C26 1.4143(17) . ?
C25 C30 1.4209(16) . ?
C26 C27 1.369(2) . ?
C26 H26 0.9500 . ?
C27 C28 1.4085(19) . ?
C27 H27 0.9500 . ?
C28 C29 1.3715(18) . ?
C28 H28 0.9500 . ?
C29 C30 1.4160(17) . ?
C29 H29 0.9500 . ?
C30 C31 1.4209(17) . ?
C31 C32 1.3693(17) . ?
C31 H31 0.9500 . ?
C33 C36 1.532(2) . ?
C33 C35 1.5339(18) . ?
C33 C34 1.535(2) . ?
C34 H34A 0.9800 . ?
C34 H34B 0.9800 . ?
C34 H34C 0.9800 . ?
C35 H35A 0.9800 . ?
C35 H35B 0.9800 . ?
C35 H35C 0.9800 . ?
C36 H36A 0.9800 . ?
C36 H36B 0.9800 . ?
C36 H36C 0.9800 . ?
C37 C38 1.5290(18) . ?
C37 C40 1.5346(18) . ?
C37 C39 1.5361(19) . ?
C38 H38A 0.9800 . ?
C38 H38B 0.9800 . ?
C38 H38C 0.9800 . ?
C39 H39A 0.9800 . ?
C39 H39B 0.9800 . ?
C39 H39C 0.9800 . ?
C40 H40A 0.9800 . ?
C40 H40B 0.9800 . ?
C40 H40C 0.9800 . ?

loop_
_geom_hbond_atom_site_label_D
_geom_hbond_atom_site_label_H
_geom_hbond_atom_site_label_A
_geom_hbond_site_symmetry_D
_geom_hbond_site_symmetry_H
_geom_hbond_site_symmetry_A
_geom_hbond_distance_DA
_geom_hbond_distance_DH
_geom_hbond_distance_HA
_geom_hbond_angle_DHA
_geom_hbond_publ_flag
N1 H1 O2 . . 2_666 2.9948(17) 0.880 2.157 159.0 no
N1 H1 N2 . . . 2.7713(16) 0.880 2.449 102.1 no

loop_
_geom_torsion_atom_site_label_1
_geom_torsion_atom_site_label_2
_geom_torsion_atom_site_label_3
_geom_torsion_atom_site_label_4
_geom_torsion
_geom_torsion_site_symmetry_1
_geom_torsion_site_symmetry_2
_geom_torsion_site_symmetry_3
_geom_torsion_site_symmetry_4
_geom_torsion_publ_flag
C16 N1 C1 C2 170.98(11) . . . . ?
C16 N1 C1 C6 -8.39(17) . . . . ?
C6 C1 C2 C3 -0.95(18) . . . . ?
N1 C1 C2 C3 179.68(11) . . . . ?
C1 C2 C3 C4 -1.31(18) . . . . ?
C1 C2 C3 C33 178.13(11) . . . . ?
C2 C3 C4 C5 1.99(18) . . . . ?
C33 C3 C4 C5 -177.46(11) . . . . ?
C3 C4 C5 C6 -0.39(19) . . . . ?
C4 C5 C6 O1 178.57(10) . . . . ?
C4 C5 C6 C1 -1.95(18) . . . . ?
C7 O1 C6 C5 -174.56(10) . . . . ?
C7 O1 C6 C1 5.96(16) . . . . ?
C2 C1 C6 C5 2.61(18) . . . . ?
N1 C1 C6 C5 -178.00(11) . . . . ?
C2 C1 C6 O1 -177.92(10) . . . . ?
N1 C1 C6 O1 1.47(17) . . . . ?
C6 O1 C7 C8 174.59(10) . . . . ?
C6 O1 C7 C16 -6.74(16) . . . . ?
O1 C7 C8 C9 178.51(10) . . . . ?
C16 C7 C8 C9 -0.15(18) . . . . ?
C7 C8 C9 C10 179.42(11) . . . . ?
C7 C8 C9 C14 -0.81(18) . . . . ?
C8 C9 C10 C11 -179.34(12) . . . . ?
C14 C9 C10 C11 0.89(19) . . . . ?
C9 C10 C11 C12 -1.5(2) . . . . ?
C10 C11 C12 C13 0.4(2) . . . . ?
C11 C12 C13 C14 1.1(2) . . . . ?
C12 C13 C14 C15 177.46(11) . . . . ?
C12 C13 C14 C9 -1.67(19) . . . . ?
C10 C9 C14 C13 0.67(17) . . . . ?
C8 C9 C14 C13 -179.11(11) . . . . ?
C10 C9 C14 C15 -178.51(11) . . . . ?
C8 C9 C14 C15 1.72(17) . . . . ?
C13 C14 C15 C16 179.12(11) . . . . ?
C9 C14 C15 C16 -1.75(17) . . . . ?
C13 C14 C15 N2 1.80(18) . . . . ?
C9 C14 C15 N2 -179.07(10) . . . . ?
C32 N2 C15 C16 -82.79(14) . . . . ?
C17 N2 C15 C16 113.37(12) . . . . ?
C32 N2 C15 C14 94.64(13) . . . . ?
C17 N2 C15 C14 -69.19(15) . . . . ?
C1 N1 C16 C15 -173.91(11) . . . . ?
C1 N1 C16 C7 7.56(17) . . . . ?
C14 C15 C16 N1 -177.71(11) . . . . ?
N2 C15 C16 N1 -0.29(17) . . . . ?
C14 C15 C16 C7 0.82(17) . . . . ?
N2 C15 C16 C7 178.24(10) . . . . ?
C8 C7 C16 N1 178.74(11) . . . . ?
O1 C7 C16 N1 0.11(17) . . . . ?
C8 C7 C16 C15 0.16(18) . . . . ?
O1 C7 C16 C15 -178.47(10) . . . . ?
C32 N2 C17 C18 -167.70(11) . . . . ?
C15 N2 C17 C18 -3.96(17) . . . . ?
C32 N2 C17 C22 11.80(16) . . . . ?
C15 N2 C17 C22 175.54(10) . . . . ?
C22 C17 C18 C19 -2.33(18) . . . . ?
N2 C17 C18 C19 177.17(11) . . . . ?
C17 C18 C19 C20 2.07(18) . . . . ?
C17 C18 C19 C37 -178.68(11) . . . . ?
C18 C19 C20 C21 -0.31(19) . . . . ?
C37 C19 C20 C21 -179.54(12) . . . . ?
C19 C20 C21 C22 -1.1(2) . . . . ?
C20 C21 C22 O2 178.89(11) . . . . ?
C20 C21 C22 C17 0.83(19) . . . . ?
C23 O2 C22 C21 163.86(11) . . . . ?
C23 O2 C22 C17 -18.09(16) . . . . ?
C18 C17 C22 C21 0.85(18) . . . . ?
N2 C17 C22 C21 -178.68(11) . . . . ?
C18 C17 C22 O2 -177.13(10) . . . . ?
N2 C17 C22 O2 3.35(17) . . . . ?
C22 O2 C23 C24 -164.45(11) . . . . ?
C22 O2 C23 C32 17.84(16) . . . . ?
O2 C23 C24 C25 -176.74(10) . . . . ?
C32 C23 C24 C25 0.93(19) . . . . ?
C23 C24 C25 C26 -178.76(12) . . . . ?
C23 C24 C25 C30 0.63(18) . . . . ?
C24 C25 C26 C27 178.47(12) . . . . ?
C30 C25 C26 C27 -0.9(2) . . . . ?
C25 C26 C27 C28 0.9(2) . . . . ?
C26 C27 C28 C29 -0.1(2) . . . . ?
C27 C28 C29 C30 -0.6(2) . . . . ?
C28 C29 C30 C25 0.52(18) . . . . ?
C28 C29 C30 C31 -177.37(12) . . . . ?
C26 C25 C30 C29 0.22(18) . . . . ?
C24 C25 C30 C29 -179.19(11) . . . . ?
C26 C25 C30 C31 178.17(11) . . . . ?
C24 C25 C30 C31 -1.24(17) . . . . ?
C29 C30 C31 C32 178.19(11) . . . . ?
C25 C30 C31 C32 0.30(18) . . . . ?
C30 C31 C32 N2 -179.95(11) . . . . ?
C30 C31 C32 C23 1.22(18) . . . . ?
C17 N2 C32 C31 169.33(11) . . . . ?
C15 N2 C32 C31 5.26(17) . . . . ?
C17 N2 C32 C23 -11.84(16) . . . . ?
C15 N2 C32 C23 -175.92(10) . . . . ?
C24 C23 C32 C31 -1.87(18) . . . . ?
O2 C23 C32 C31 175.74(10) . . . . ?
C24 C23 C32 N2 179.26(11) . . . . ?
O2 C23 C32 N2 -3.13(16) . . . . ?
C2 C3 C33 C36 -119.70(14) . . . . ?
C4 C3 C33 C36 59.72(16) . . . . ?
C2 C3 C33 C35 0.72(19) . . . . ?
C4 C3 C33 C35 -179.85(12) . . . . ?
C2 C3 C33 C34 120.45(13) . . . . ?
C4 C3 C33 C34 -60.13(15) . . . . ?
C20 C19 C37 C38 -14.36(18) . . . . ?
C18 C19 C37 C38 166.43(12) . . . . ?
C20 C19 C37 C40 -134.45(13) . . . . ?
C18 C19 C37 C40 46.33(15) . . . . ?
C20 C19 C37 C39 105.59(14) . . . . ?
C18 C19 C37 C39 -73.62(15) . . . . ?
